data_4002889
loop_
_publ_author_name
'Zhang, Min'
'Hu, Cong'
'Abudouwufu, Tushagu'
'Yang, Zhihua'
'Pan, Shilie'

_publ_section_title
;
 Functional Materials Design via Structural Regulation Originated from
 Ions Introduction: A Study Case in Cesium Iodate System
;
_journal_issue 3
_journal_name_full 'Chemistry of Materials'
_journal_page_first 1136
_journal_paper_doi 10.1021/acs.chemmater.7b05252
_journal_volume 30
_journal_year 2018
_chemical_formula_sum 'Cs I O3'
_chemical_formula_weight 307.81
_space_group_IT_number 160
_space_group_name_Hall 'R 3 -2"'
_space_group_name_H-M_alt 'R 3 m :H'
_symmetry_cell_setting trigonal
_symmetry_space_group_name_Hall 'R 3 -2"'
_symmetry_space_group_name_H-M 'R 3 m :H'
_atom_sites_solution_hydrogens none
_atom_sites_solution_primary direct
_atom_sites_solution_secondary difmap
_audit_creation_method SHELXL-97
_cell_angle_alpha 90.00
_cell_angle_beta 90.00
_cell_angle_gamma 120.00
_cell_formula_units_Z 3
_cell_length_a 6.6051(10)
_cell_length_b 6.6051(10)
_cell_length_c 8.087(3)
_cell_measurement_reflns_used 625
_cell_measurement_temperature 296(2)
_cell_measurement_theta_max 27.17
_cell_measurement_theta_min 4.36
_cell_volume 305.55(13)
_computing_cell_refinement 'Bruker SMART'
_computing_data_collection 'Bruker SMART'
_computing_data_reduction 'Bruker SAINT'
_computing_molecular_graphics 'Bruker SHELXTL'
_computing_publication_material 'Bruker SHELXTL'
_computing_structure_refinement 'SHELXL-97 (Sheldrick, 1997)'
_computing_structure_solution 'SHELXS-97 (Sheldrick, 1990)'
_diffrn_ambient_temperature 296(2)
_diffrn_measured_fraction_theta_full 1.000
_diffrn_measured_fraction_theta_max 1.000
_diffrn_measurement_device_type 'CCD area detector'
_diffrn_measurement_method 'phi and omega scans'
_diffrn_radiation_monochromator graphite
_diffrn_radiation_source 'fine-focus sealed tube'
_diffrn_radiation_type MoK\a
_diffrn_radiation_wavelength 0.71073
_diffrn_reflns_av_R_equivalents 0.0156
_diffrn_reflns_av_sigmaI/netI 0.0160
_diffrn_reflns_limit_h_max 8
_diffrn_reflns_limit_h_min -8
_diffrn_reflns_limit_k_max 8
_diffrn_reflns_limit_k_min -5
_diffrn_reflns_limit_l_max 10
_diffrn_reflns_limit_l_min -8
_diffrn_reflns_number 625
_diffrn_reflns_theta_full 27.17
_diffrn_reflns_theta_max 27.17
_diffrn_reflns_theta_min 4.36
_exptl_absorpt_coefficient_mu 16.503
_exptl_absorpt_correction_T_max 0.7455
_exptl_absorpt_correction_T_min 0.6470
_exptl_absorpt_correction_type multi-scan
_exptl_crystal_colour transparent
_exptl_crystal_density_diffrn 5.019
_exptl_crystal_density_method 'not measured'
_exptl_crystal_description Cubic
_exptl_crystal_F_000 396
_exptl_crystal_size_max 0.14
_exptl_crystal_size_mid 0.12
_exptl_crystal_size_min 0.11
_refine_diff_density_max 1.265
_refine_diff_density_min -1.438
_refine_diff_density_rms 0.244
_refine_ls_abs_structure_details 'Flack H D (1983), Acta Cryst. A39, 876-881'
_refine_ls_abs_structure_Flack 0.6(2)
_refine_ls_extinction_coef 0.059(6)
_refine_ls_extinction_expression Fc^*^=kFc[1+0.001xFc^2^\l^3^/sin(2\q)]^-1/4^
_refine_ls_extinction_method SHELXL
_refine_ls_goodness_of_fit_ref 1.266
_refine_ls_hydrogen_treatment none
_refine_ls_matrix_type full
_refine_ls_number_parameters 14
_refine_ls_number_reflns 179
_refine_ls_number_restraints 7
_refine_ls_restrained_S_all 1.244
_refine_ls_R_factor_all 0.0287
_refine_ls_R_factor_gt 0.0287
_refine_ls_shift/su_max 0.000
_refine_ls_shift/su_mean 0.000
_refine_ls_structure_factor_coef Fsqd
_refine_ls_weighting_details 'calc w=1/[\s^2^(Fo^2^)+(0.0136P)^2^+16.8077P] where P=(Fo^2^+2Fc^2^)/3'
_refine_ls_weighting_scheme calc
_refine_ls_wR_factor_gt 0.0657
_refine_ls_wR_factor_ref 0.0657
_reflns_number_gt 179
_reflns_number_total 179
_reflns_threshold_expression >2sigma(I)
_cod_data_source_file CsIO3.cif
_cod_data_source_block CsIO3
_cod_depositor_comments
;
The following automatic conversions were performed:

'_symmetry_cell_setting' value 'Trigonal' changed to 'trigonal'
according to
/home/data/users/saulius/crontab/automatic-downloads/rss-feeds/ACS/lib/dictionaries/cif_core.dic
dictionary named 'cif_core.dic' version 2.4.2 from 2011-04-26.

Automatic conversion script
Id: cif_fix_values 4973 2017-02-22 13:04:09Z antanas 

 Adding full bibliography for 4002889--4002890.cif.
;
_cod_original_cell_volume 305.53(11)
_cod_original_sg_symbol_H-M R3m
_cod_database_code 4002889

loop_
_symmetry_equiv_pos_as_xyz
'x, y, z'
'-y, x-y, z'
'-x+y, -x, z'
'-y, -x, z'
'-x+y, y, z'
'x, x-y, z'
'x+2/3, y+1/3, z+1/3'
'-y+2/3, x-y+1/3, z+1/3'
'-x+y+2/3, -x+1/3, z+1/3'
'-y+2/3, -x+1/3, z+1/3'
'-x+y+2/3, y+1/3, z+1/3'
'x+2/3, x-y+1/3, z+1/3'
'x+1/3, y+2/3, z+2/3'
'-y+1/3, x-y+2/3, z+2/3'
'-x+y+1/3, -x+2/3, z+2/3'
'-y+1/3, -x+2/3, z+2/3'
'-x+y+1/3, y+2/3, z+2/3'
'x+1/3, x-y+2/3, z+2/3'

loop_
_atom_site_label
_atom_site_type_symbol
_atom_site_fract_x
_atom_site_fract_y
_atom_site_fract_z
_atom_site_U_iso_or_equiv
_atom_site_adp_type
_atom_site_occupancy
_atom_site_symmetry_multiplicity
_atom_site_calc_flag
_atom_site_refinement_flags
Cs1 Cs 0.0000 1.0000 0.3119(2) 0.0156(7) Uani 1 6 d S
I1 I 0.0000 1.0000 0.8033(5) 0.0305(10) Uani 1 6 d S
O1 O 0.1377(12) 0.8623(12) 0.674(2) 0.0502(19) Uani 1 2 d SU

loop_
_atom_site_aniso_label
_atom_site_aniso_U_11
_atom_site_aniso_U_22
_atom_site_aniso_U_33
_atom_site_aniso_U_23
_atom_site_aniso_U_13
_atom_site_aniso_U_12
Cs1 0.0138(8) 0.0138(8) 0.0192(11) 0.000 0.000 0.0069(4)
I1 0.0339(8) 0.0339(8) 0.024(2) 0.000 0.000 0.0169(4)
O1 0.0501(19) 0.0501(19) 0.051(2) -0.0003(7) 0.0003(7) 0.0256(12)

loop_
_atom_type_symbol
_atom_type_description
_atom_type_scat_dispersion_real
_atom_type_scat_dispersion_imag
_atom_type_scat_source
O O 0.0106 0.0060 'International Tables Vol C Tables 4.2.6.8 and 6.1.1.4'
I I -0.4742 1.8119 'International Tables Vol C Tables 4.2.6.8 and 6.1.1.4'
Cs Cs -0.3680 2.1192 'International Tables Vol C Tables 4.2.6.8 and 6.1.1.4'

loop_
_geom_angle_atom_site_label_1
_geom_angle_atom_site_label_2
_geom_angle_atom_site_label_3
_geom_angle
_geom_angle_site_symmetry_1
_geom_angle_site_symmetry_3
O1 Cs1 O1 71.3(4) 9_464 8_564
O1 Cs1 O1 71.3(4) 9_464 7_454
O1 Cs1 O1 71.3(4) 8_564 7_454
O1 Cs1 O1 89.2(3) 9_464 15_464
O1 Cs1 O1 131.6(5) 8_564 15_464
O1 Cs1 O1 60.49(13) 7_454 15_464
O1 Cs1 O1 60.49(14) 9_464 13_554
O1 Cs1 O1 131.6(5) 8_564 13_554
O1 Cs1 O1 89.2(3) 7_454 13_554
O1 Cs1 O1 48.4(5) 15_464 13_554
O1 Cs1 O1 131.6(5) 9_464 14_564
O1 Cs1 O1 89.2(3) 8_564 14_564
O1 Cs1 O1 60.49(14) 7_454 14_564
O1 Cs1 O1 71.2(5) 15_464 14_564
O1 Cs1 O1 119.50(8) 13_554 14_564
O1 Cs1 O1 131.6(5) 9_464 13_444
O1 Cs1 O1 60.49(14) 8_564 13_444
O1 Cs1 O1 89.2(3) 7_454 13_444
O1 Cs1 O1 119.50(9) 15_464 13_444
O1 Cs1 O1 166.0(5) 13_554 13_444
O1 Cs1 O1 48.4(5) 14_564 13_444
O1 Cs1 O1 60.50(14) 9_464 14_664
O1 Cs1 O1 89.2(3) 8_564 14_664
O1 Cs1 O1 131.6(5) 7_454 14_664
O1 Cs1 O1 119.50(9) 15_464 14_664
O1 Cs1 O1 71.2(5) 13_554 14_664
O1 Cs1 O1 166.0(5) 14_564 14_664
O1 Cs1 O1 119.50(8) 13_444 14_664
O1 Cs1 O1 89.2(3) 9_464 15_454
O1 Cs1 O1 60.50(14) 8_564 15_454
O1 Cs1 O1 131.6(5) 7_454 15_454
O1 Cs1 O1 166.0(5) 15_464 15_454
O1 Cs1 O1 119.50(9) 13_554 15_454
O1 Cs1 O1 119.50(9) 14_564 15_454
O1 Cs1 O1 71.2(5) 13_444 15_454
O1 Cs1 O1 48.4(5) 14_664 15_454
O1 Cs1 O1 119.49(8) 9_464 .
O1 Cs1 O1 119.49(8) 8_564 .
O1 Cs1 O1 166.0(5) 7_454 .
O1 Cs1 O1 108.7(5) 15_464 .
O1 Cs1 O1 89.1(3) 13_554 .
O1 Cs1 O1 108.7(5) 14_564 .
O1 Cs1 O1 89.1(3) 13_444 .
O1 Cs1 O1 60.5(2) 14_664 .
O1 Cs1 O1 60.5(2) 15_454 .
O1 Cs1 O1 119.49(8) 9_464 2_675
O1 Cs1 O1 166.0(5) 8_564 2_675
O1 Cs1 O1 119.48(8) 7_454 2_675
O1 Cs1 O1 60.5(2) 15_464 2_675
O1 Cs1 O1 60.5(2) 13_554 2_675
O1 Cs1 O1 89.1(3) 14_564 2_675
O1 Cs1 O1 108.7(5) 13_444 2_675
O1 Cs1 O1 89.1(3) 14_664 2_675
O1 Cs1 O1 108.7(5) 15_454 2_675
O1 Cs1 O1 48.4(4) . 2_675
O1 Cs1 O1 166.0(5) 9_464 3_465
O1 Cs1 O1 119.48(8) 8_564 3_465
O1 Cs1 O1 119.48(8) 7_454 3_465
O1 Cs1 O1 89.1(3) 15_464 3_465
O1 Cs1 O1 108.7(5) 13_554 3_465
O1 Cs1 O1 60.5(2) 14_564 3_465
O1 Cs1 O1 60.5(2) 13_444 3_465
O1 Cs1 O1 108.7(5) 14_664 3_465
O1 Cs1 O1 89.1(3) 15_454 3_465
O1 Cs1 O1 48.4(4) . 3_465
O1 Cs1 O1 48.4(4) 2_675 3_465
O1 I1 O1 92.5(8) 2_675 3_465
O1 I1 O1 92.5(9) 2_675 .
O1 I1 O1 92.5(8) 3_465 .
O1 I1 Cs1 55.20(3) 2_675 7
O1 I1 Cs1 128.0(6) 3_465 7
O1 I1 Cs1 55.20(3) . 7
O1 I1 Cs1 128.0(6) 2_675 7_445
O1 I1 Cs1 55.20(3) 3_465 7_445
O1 I1 Cs1 55.20(3) . 7_445
Cs1 I1 Cs1 110.39(5) 7 7_445
O1 I1 Cs1 55.20(3) 2_675 7_455
O1 I1 Cs1 55.20(3) 3_465 7_455
O1 I1 Cs1 128.0(6) . 7_455
Cs1 I1 Cs1 110.39(5) 7 7_455
Cs1 I1 Cs1 110.39(5) 7_445 7_455
O1 I1 Cs1 53.9(6) 2_675 13
O1 I1 Cs1 125.67(2) 3_465 13
O1 I1 Cs1 125.67(3) . 13
Cs1 I1 Cs1 70.508(6) 7 13
Cs1 I1 Cs1 178.15(11) 7_445 13
Cs1 I1 Cs1 70.509(7) 7_455 13
O1 I1 Cs1 125.67(3) 2_675 13_445
O1 I1 Cs1 53.9(6) 3_465 13_445
O1 I1 Cs1 125.67(3) . 13_445
Cs1 I1 Cs1 178.15(11) 7 13_445
Cs1 I1 Cs1 70.508(6) 7_445 13_445
Cs1 I1 Cs1 70.509(7) 7_455 13_445
Cs1 I1 Cs1 108.54(6) 13 13_445
O1 I1 Cs1 125.67(2) 2_675 13_545
O1 I1 Cs1 125.67(2) 3_465 13_545
O1 I1 Cs1 53.9(6) . 13_545
Cs1 I1 Cs1 70.509(7) 7 13_545
Cs1 I1 Cs1 70.509(7) 7_445 13_545
Cs1 I1 Cs1 178.15(11) 7_455 13_545
Cs1 I1 Cs1 108.54(6) 13 13_545
Cs1 I1 Cs1 108.54(6) 13_445 13_545
O1 I1 Cs1 123.5(6) 2_675 1_556
O1 I1 Cs1 123.5(6) 3_465 1_556
O1 I1 Cs1 123.5(6) . 1_556
Cs1 I1 Cs1 108.53(5) 7 1_556
Cs1 I1 Cs1 108.53(5) 7_445 1_556
Cs1 I1 Cs1 108.53(5) 7_455 1_556
Cs1 I1 Cs1 69.61(5) 13 1_556
Cs1 I1 Cs1 69.61(5) 13_445 1_556
Cs1 I1 Cs1 69.61(5) 13_545 1_556
I1 O1 Cs1 98.8(8) . 13_545
I1 O1 Cs1 97.0(3) . 7
Cs1 O1 Cs1 89.2(3) 13_545 7
I1 O1 Cs1 97.0(3) . 7_445
Cs1 O1 Cs1 89.2(3) 13_545 7_445
Cs1 O1 Cs1 166.0(5) 7 7_445
I1 O1 Cs1 95.2(6) . .
Cs1 O1 Cs1 166.0(5) 13_545 .
Cs1 O1 Cs1 89.1(3) 7 .
Cs1 O1 Cs1 89.1(3) 7_445 .

loop_
_geom_bond_atom_site_label_1
_geom_bond_atom_site_label_2
_geom_bond_distance
_geom_bond_site_symmetry_2
Cs1 O1 3.325(18) 9_464
Cs1 O1 3.325(18) 8_564
Cs1 O1 3.325(18) 7_454
Cs1 O1 3.3275(19) 15_464
Cs1 O1 3.327(2) 13_554
Cs1 O1 3.3275(19) 14_564
Cs1 O1 3.328(2) 13_444
Cs1 O1 3.328(2) 14_664
Cs1 O1 3.3275(19) 15_454
Cs1 O1 3.328(19) .
Cs1 O1 3.328(19) 2_675
Cs1 O1 3.328(19) 3_465
I1 O1 1.889(16) 2_675
I1 O1 1.889(16) 3_465
I1 O1 1.889(16) .
I1 Cs1 4.0220(14) 7
I1 Cs1 4.0220(14) 7_445
I1 Cs1 4.0220(14) 7_455
I1 Cs1 4.0682(15) 13
I1 Cs1 4.0682(15) 13_445
I1 Cs1 4.0683(15) 13_545
I1 Cs1 4.113(4) 1_556
O1 Cs1 3.325(18) 13_545
O1 Cs1 3.3275(19) 7
O1 Cs1 3.3275(19) 7_445
